data_3000511
loop_
_publ_author_name
'Morgan Redington'

_journal_name_full 'To be published in Chemistry of Materials'
_chemical_formula_sum 'Ca H19 Li2'
_space_group_name_Hall 'P 1'
_space_group_name_H-M_alt 'P 1'
_cell_angle_alpha 104.6011036618
_cell_angle_beta 92.4237581021
_cell_angle_gamma 91.0214447333
_cell_length_a 4.3150742623
_cell_length_b 5.3890398642
_cell_length_c 5.6313982288
_cell_volume 126.556
_cod_database_code 3000511
_cod_hold_until_date 2024-11-17
_cod_depositor_requested_release_date 2024-11-17

loop_
_atom_site_label
_atom_site_fract_x
_atom_site_fract_y
_atom_site_fract_z
? ? ? ?
